data_4036754
loop_
_publ_author_name
'Yu, Changjiang'
'Wu, Qinghua'
'Wang, Jun'
'Wei, Yun'
'Hao, Erhong'
'Jiao, Lijuan'

_publ_section_title
;
 Red to Near-Infrared Isoindole BODIPY Fluorophores: Synthesis, Crystal
 Structures, and Spectroscopic and Electrochemical Properties.
;
_journal_issue 9
_journal_name_full 'The Journal of organic chemistry'
_journal_page_first 3761
_journal_page_last 3770
_journal_paper_doi 10.1021/acs.joc.6b00414
_journal_volume 81
_journal_year 2016
_chemical_formula_sum 'C24 H20 B F2 N3'
_chemical_formula_weight 399.24
_space_group_IT_number 2
_space_group_name_Hall '-P 1'
_space_group_name_H-M_alt 'P -1'
_symmetry_cell_setting triclinic
_symmetry_space_group_name_H-M 'P -1'
_atom_sites_solution_hydrogens geom
_atom_sites_solution_primary direct
_atom_sites_solution_secondary difmap
_audit_creation_method SHELXL-97
_cell_angle_alpha 97.6350(10)
_cell_angle_beta 102.2550(10)
_cell_angle_gamma 106.7790(10)
_cell_formula_units_Z 2
_cell_length_a 7.4969(9)
_cell_length_b 9.2933(11)
_cell_length_c 15.1595(17)
_cell_measurement_reflns_used 3036
_cell_measurement_temperature 293(2)
_cell_measurement_theta_max 26.56
_cell_measurement_theta_min 2.47
_cell_volume 966.7(2)
_computing_cell_refinement 'Bruker SMART'
_computing_data_collection 'Bruker SMART'
_computing_data_reduction 'Bruker SAINT'
_computing_molecular_graphics 'Bruker SHELXTL'
_computing_publication_material 'Bruker SHELXTL'
_computing_structure_refinement 'SHELXL-97 (Sheldrick, 1997)'
_computing_structure_solution 'SHELXS-97 (Sheldrick, 1990)'
_diffrn_ambient_temperature 293(2)
_diffrn_measured_fraction_theta_full 0.973
_diffrn_measured_fraction_theta_max 0.973
_diffrn_measurement_device_type 'CCD area detector'
_diffrn_measurement_method 'phi and omega scans'
_diffrn_radiation_monochromator graphite
_diffrn_radiation_source 'fine-focus sealed tube'
_diffrn_radiation_type MoK\a
_diffrn_radiation_wavelength 0.71073
_diffrn_reflns_av_R_equivalents 0.0212
_diffrn_reflns_av_sigmaI/netI 0.0351
_diffrn_reflns_limit_h_max 8
_diffrn_reflns_limit_h_min -9
_diffrn_reflns_limit_k_max 12
_diffrn_reflns_limit_k_min -12
_diffrn_reflns_limit_l_max 19
_diffrn_reflns_limit_l_min -19
_diffrn_reflns_number 8479
_diffrn_reflns_theta_full 27.63
_diffrn_reflns_theta_max 27.63
_diffrn_reflns_theta_min 2.34
_exptl_absorpt_coefficient_mu 0.095
_exptl_absorpt_correction_T_max 0.9906
_exptl_absorpt_correction_T_min 0.9878
_exptl_absorpt_correction_type multi-scan
_exptl_crystal_colour colorless
_exptl_crystal_density_diffrn 1.372
_exptl_crystal_density_method 'not measured'
_exptl_crystal_description block
_exptl_crystal_F_000 416
_exptl_crystal_size_max 0.13
_exptl_crystal_size_mid 0.12
_exptl_crystal_size_min 0.10
_refine_diff_density_max 0.217
_refine_diff_density_min -0.189
_refine_diff_density_rms 0.035
_refine_ls_extinction_method none
_refine_ls_goodness_of_fit_ref 1.008
_refine_ls_hydrogen_treatment mixed
_refine_ls_matrix_type full
_refine_ls_number_parameters 278
_refine_ls_number_reflns 4380
_refine_ls_number_restraints 0
_refine_ls_restrained_S_all 1.008
_refine_ls_R_factor_all 0.0703
_refine_ls_R_factor_gt 0.0440
_refine_ls_shift/su_max 0.098
_refine_ls_shift/su_mean 0.002
_refine_ls_structure_factor_coef Fsqd
_refine_ls_weighting_details 'calc w=1/[\s^2^(Fo^2^)+(0.0474P)^2^+0.1649P] where P=(Fo^2^+2Fc^2^)/3'
_refine_ls_weighting_scheme calc
_refine_ls_wR_factor_gt 0.1011
_refine_ls_wR_factor_ref 0.1146
_reflns_number_gt 2941
_reflns_number_total 4380
_reflns_threshold_expression >2sigma(I)
_cod_data_source_file jo6b00414_si_009.cif
_cod_data_source_block 130701c_0m
_cod_depositor_comments
;
The following automatic conversions were performed:

data item '_symmetry_cell_setting' value 'Triclinic' was changed to
'triclinic' in accordance with the
/home/saulius/struct/COD-crude-data/automatic-downloads/DataCite-retrospective/ACS/depositions/lib/dictionaries/cif_core.dic
dictionary named 'cif_core.dic' version 2.4.2 last updated on
2011-04-26.

Automatic conversion script
Id: cif_fix_values 6909 2019-04-08 15:41:33Z antanas 
;
_cod_original_sg_symbol_H-M P-1
_cod_database_code 4036754

loop_
_symmetry_equiv_pos_as_xyz
'x, y, z'
'-x, -y, -z'

loop_
_atom_site_label
_atom_site_type_symbol
_atom_site_fract_x
_atom_site_fract_y
_atom_site_fract_z
_atom_site_U_iso_or_equiv
_atom_site_adp_type
_atom_site_occupancy
_atom_site_symmetry_multiplicity
_atom_site_calc_flag
_atom_site_refinement_flags
B1 B 0.6205(3) 0.7904(2) 0.43143(13) 0.0418(4) Uani 1 1 d .
C1 C 0.5576(2) 0.74696(19) 0.21519(11) 0.0442(4) Uani 1 1 d .
F1 F 0.73000(14) 0.69050(10) 0.42789(6) 0.0487(3) Uani 1 1 d .
N1 N 0.5792(2) 0.60868(16) 0.23208(10) 0.0468(4) Uani 1 1 d .
C2 C 0.4293(2) 0.7191(2) 0.13004(11) 0.0466(4) Uani 1 1 d .
F2 F 0.42862(13) 0.70572(10) 0.39538(6) 0.0512(3) Uani 1 1 d .
N2 N 0.68752(19) 0.91357(15) 0.37281(9) 0.0426(3) Uani 1 1 d .
C3 C 0.3694(2) 0.5575(2) 0.09375(11) 0.0459(4) Uani 1 1 d .
N3 N 0.6635(2) 0.87607(15) 0.53172(9) 0.0444(3) Uani 1 1 d .
C4 C 0.2440(3) 0.4611(2) 0.01131(12) 0.0555(5) Uani 1 1 d .
H4 H 0.1778 0.5008 -0.0331 0.067 Uiso 1 1 calc R
C5 C 0.2208(3) 0.3074(2) -0.00269(13) 0.0604(5) Uani 1 1 d .
H5 H 0.1371 0.2426 -0.0570 0.072 Uiso 1 1 calc R
C6 C 0.3195(3) 0.2462(2) 0.06259(13) 0.0595(5) Uani 1 1 d .
H6 H 0.3004 0.1413 0.0509 0.071 Uiso 1 1 calc R
C7 C 0.4445(3) 0.3368(2) 0.14381(12) 0.0524(4) Uani 1 1 d .
H7 H 0.5119 0.2957 0.1868 0.063 Uiso 1 1 calc R
C8 C 0.4663(2) 0.49257(19) 0.15923(11) 0.0445(4) Uani 1 1 d .
C9 C 0.3532(3) 0.8300(2) 0.08389(12) 0.0606(5) Uani 1 1 d .
H9A H 0.3945 0.9270 0.1263 0.091 Uiso 1 1 calc R
H9B H 0.2146 0.7905 0.0651 0.091 Uiso 1 1 calc R
H9C H 0.4016 0.8437 0.0307 0.091 Uiso 1 1 calc R
C10 C 0.6626(2) 0.89120(19) 0.28002(11) 0.0434(4) Uani 1 1 d .
C11 C 0.7631(2) 1.03316(19) 0.25843(11) 0.0461(4) Uani 1 1 d .
C12 C 0.8013(3) 1.0713(2) 0.17601(13) 0.0557(5) Uani 1 1 d .
H12 H 0.7497 0.9993 0.1207 0.067 Uiso 1 1 calc R
C13 C 0.9163(3) 1.2170(2) 0.17942(14) 0.0630(5) Uani 1 1 d .
H13 H 0.9435 1.2438 0.1256 0.076 Uiso 1 1 calc R
C14 C 0.9941(3) 1.3268(2) 0.26216(14) 0.0647(5) Uani 1 1 d .
H14 H 1.0696 1.4256 0.2619 0.078 Uiso 1 1 calc R
C15 C 0.9613(3) 1.2919(2) 0.34350(13) 0.0577(5) Uani 1 1 d .
H15 H 1.0142 1.3651 0.3983 0.069 Uiso 1 1 calc R
C16 C 0.8454(2) 1.14228(19) 0.34171(12) 0.0468(4) Uani 1 1 d .
C17 C 0.7960(2) 1.06627(18) 0.41321(11) 0.0442(4) Uani 1 1 d .
C18 C 0.8368(2) 1.12115(18) 0.50661(11) 0.0447(4) Uani 1 1 d .
H18 H 0.9095 1.2239 0.5307 0.054 Uiso 1 1 calc R
C19 C 0.7745(2) 1.03041(18) 0.56572(11) 0.0432(4) Uani 1 1 d .
C20 C 0.7998(2) 1.06467(19) 0.66218(11) 0.0456(4) Uani 1 1 d .
C21 C 0.7020(3) 0.9307(2) 0.68436(12) 0.0540(5) Uani 1 1 d .
H21 H 0.6926 0.9183 0.7433 0.065 Uiso 1 1 calc R
C22 C 0.6192(3) 0.81641(19) 0.60431(12) 0.0507(4) Uani 1 1 d .
C23 C 0.9089(3) 1.2174(2) 0.72473(12) 0.0551(5) Uani 1 1 d .
H23A H 0.8244 1.2514 0.7556 0.083 Uiso 1 1 calc R
H23B H 0.9579 1.2903 0.6892 0.083 Uiso 1 1 calc R
H23C H 1.0146 1.2086 0.7697 0.083 Uiso 1 1 calc R
C24 C 0.5013(3) 0.6537(2) 0.59526(13) 0.0678(6) Uani 1 1 d .
H24A H 0.4132 0.6164 0.5349 0.102 Uiso 1 1 calc R
H24B H 0.4299 0.6470 0.6410 0.102 Uiso 1 1 calc R
H24C H 0.5847 0.5926 0.6041 0.102 Uiso 1 1 calc R
H1 H 0.642(3) 0.600(2) 0.2854(13) 0.060(6) Uiso 1 1 d .

loop_
_atom_site_aniso_label
_atom_site_aniso_U_11
_atom_site_aniso_U_22
_atom_site_aniso_U_33
_atom_site_aniso_U_23
_atom_site_aniso_U_13
_atom_site_aniso_U_12
B1 0.0470(11) 0.0390(10) 0.0395(10) 0.0083(8) 0.0114(8) 0.0142(8)
C1 0.0505(10) 0.0459(9) 0.0398(9) 0.0100(7) 0.0169(8) 0.0173(8)
F1 0.0571(6) 0.0451(5) 0.0457(5) 0.0088(4) 0.0121(4) 0.0206(5)
N1 0.0553(9) 0.0460(8) 0.0372(8) 0.0079(6) 0.0083(7) 0.0169(7)
C2 0.0490(10) 0.0566(10) 0.0397(9) 0.0114(8) 0.0160(8) 0.0219(8)
F2 0.0482(6) 0.0503(6) 0.0499(6) 0.0090(4) 0.0106(4) 0.0105(5)
N2 0.0487(8) 0.0400(7) 0.0393(7) 0.0074(6) 0.0124(6) 0.0143(6)
C3 0.0462(10) 0.0554(10) 0.0379(9) 0.0068(8) 0.0157(7) 0.0173(8)
N3 0.0537(9) 0.0408(7) 0.0406(7) 0.0098(6) 0.0151(6) 0.0159(6)
C4 0.0524(11) 0.0730(13) 0.0394(9) 0.0065(9) 0.0102(8) 0.0214(9)
C5 0.0571(12) 0.0659(13) 0.0463(10) -0.0052(9) 0.0109(9) 0.0118(10)
C6 0.0705(13) 0.0508(11) 0.0528(11) 0.0002(9) 0.0230(10) 0.0131(10)
C7 0.0636(12) 0.0484(10) 0.0461(10) 0.0080(8) 0.0187(9) 0.0173(9)
C8 0.0474(10) 0.0501(10) 0.0357(8) 0.0065(7) 0.0151(7) 0.0137(8)
C9 0.0667(12) 0.0719(13) 0.0508(11) 0.0183(10) 0.0138(9) 0.0326(10)
C10 0.0492(10) 0.0467(9) 0.0394(9) 0.0108(7) 0.0140(7) 0.0208(8)
C11 0.0538(10) 0.0463(9) 0.0438(9) 0.0131(8) 0.0168(8) 0.0205(8)
C12 0.0664(12) 0.0608(11) 0.0480(10) 0.0175(9) 0.0224(9) 0.0251(10)
C13 0.0753(14) 0.0664(13) 0.0622(12) 0.0302(10) 0.0331(11) 0.0274(11)
C14 0.0760(14) 0.0517(11) 0.0740(14) 0.0263(10) 0.0326(11) 0.0171(10)
C15 0.0698(13) 0.0445(10) 0.0619(12) 0.0135(9) 0.0245(10) 0.0169(9)
C16 0.0536(10) 0.0443(9) 0.0485(10) 0.0129(8) 0.0193(8) 0.0196(8)
C17 0.0492(10) 0.0385(9) 0.0457(9) 0.0090(7) 0.0147(8) 0.0139(7)
C18 0.0470(10) 0.0395(9) 0.0458(9) 0.0054(7) 0.0115(8) 0.0134(7)
C19 0.0463(9) 0.0411(9) 0.0408(9) 0.0055(7) 0.0092(7) 0.0152(7)
C20 0.0478(10) 0.0496(10) 0.0407(9) 0.0056(7) 0.0092(7) 0.0215(8)
C21 0.0710(12) 0.0560(11) 0.0392(9) 0.0118(8) 0.0187(9) 0.0234(9)
C22 0.0651(12) 0.0470(10) 0.0444(10) 0.0122(8) 0.0202(9) 0.0198(9)
C23 0.0580(11) 0.0593(11) 0.0439(10) 0.0009(8) 0.0103(8) 0.0195(9)
C24 0.0996(17) 0.0506(11) 0.0527(11) 0.0134(9) 0.0319(11) 0.0141(11)

loop_
_atom_type_symbol
_atom_type_description
_atom_type_scat_dispersion_real
_atom_type_scat_dispersion_imag
_atom_type_scat_source
C C 0.0033 0.0016 'International Tables Vol C Tables 4.2.6.8 and 6.1.1.4'
H H 0.0000 0.0000 'International Tables Vol C Tables 4.2.6.8 and 6.1.1.4'
B B 0.0013 0.0007 'International Tables Vol C Tables 4.2.6.8 and 6.1.1.4'
N N 0.0061 0.0033 'International Tables Vol C Tables 4.2.6.8 and 6.1.1.4'
F F 0.0171 0.0103 'International Tables Vol C Tables 4.2.6.8 and 6.1.1.4'

loop_
_geom_angle_atom_site_label_1
_geom_angle_atom_site_label_2
_geom_angle_atom_site_label_3
_geom_angle
F2 B1 F1 108.49(13)
F2 B1 N3 112.19(14)
F1 B1 N3 109.56(14)
F2 B1 N2 110.91(13)
F1 B1 N2 107.86(13)
N3 B1 N2 107.75(13)
C2 C1 N1 108.65(15)
C2 C1 C10 129.27(16)
N1 C1 C10 122.07(15)
C8 N1 C1 109.58(14)
C8 N1 H1 127.0(12)
C1 N1 H1 122.8(12)
C1 C2 C3 106.79(15)
C1 C2 C9 128.43(17)
C3 C2 C9 124.68(16)
C10 N2 C17 109.57(13)
C10 N2 B1 127.91(13)
C17 N2 B1 122.42(13)
C4 C3 C8 118.75(16)
C4 C3 C2 133.81(17)
C8 C3 C2 107.44(15)
C22 N3 C19 107.32(13)
C22 N3 B1 127.81(14)
C19 N3 B1 124.61(13)
C5 C4 C3 118.82(18)
C5 C4 H4 120.6
C3 C4 H4 120.6
C4 C5 C6 121.39(18)
C4 C5 H5 119.3
C6 C5 H5 119.3
C7 C6 C5 121.58(18)
C7 C6 H6 119.2
C5 C6 H6 119.2
C6 C7 C8 117.36(18)
C6 C7 H7 121.3
C8 C7 H7 121.3
N1 C8 C7 130.35(16)
N1 C8 C3 107.54(15)
C7 C8 C3 122.09(16)
C2 C9 H9A 109.5
C2 C9 H9B 109.5
H9A C9 H9B 109.5
C2 C9 H9C 109.5
H9A C9 H9C 109.5
H9B C9 H9C 109.5
N2 C10 C11 108.26(14)
N2 C10 C1 125.34(14)
C11 C10 C1 126.37(14)
C16 C11 C12 120.16(16)
C16 C11 C10 107.25(14)
C12 C11 C10 132.34(17)
C13 C12 C11 118.24(18)
C13 C12 H12 120.9
C11 C12 H12 120.9
C12 C13 C14 121.47(17)
C12 C13 H13 119.3
C14 C13 H13 119.3
C15 C14 C13 121.38(18)
C15 C14 H14 119.3
C13 C14 H14 119.3
C14 C15 C16 118.06(18)
C14 C15 H15 121.0
C16 C15 H15 121.0
C15 C16 C11 120.66(16)
C15 C16 C17 132.16(17)
C11 C16 C17 107.07(14)
C18 C17 N2 121.51(14)
C18 C17 C16 130.67(15)
N2 C17 C16 107.82(14)
C19 C18 C17 122.68(15)
C19 C18 H18 118.7
C17 C18 H18 118.7
C18 C19 N3 120.10(15)
C18 C19 C20 131.17(16)
N3 C19 C20 108.73(14)
C21 C20 C19 105.93(15)
C21 C20 C23 128.30(15)
C19 C20 C23 125.76(15)
C20 C21 C22 108.99(15)
C20 C21 H21 125.5
C22 C21 H21 125.5
N3 C22 C21 109.03(15)
N3 C22 C24 123.15(15)
C21 C22 C24 127.82(16)
C20 C23 H23A 109.5
C20 C23 H23B 109.5
H23A C23 H23B 109.5
C20 C23 H23C 109.5
H23A C23 H23C 109.5
H23B C23 H23C 109.5
C22 C24 H24A 109.5
C22 C24 H24B 109.5
H24A C24 H24B 109.5
C22 C24 H24C 109.5
H24A C24 H24C 109.5
H24B C24 H24C 109.5

loop_
_geom_bond_atom_site_label_1
_geom_bond_atom_site_label_2
_geom_bond_distance
B1 F2 1.373(2)
B1 F1 1.409(2)
B1 N3 1.540(2)
B1 N2 1.575(2)
C1 C2 1.378(2)
C1 N1 1.390(2)
C1 C10 1.447(2)
N1 C8 1.364(2)
N1 H1 0.873(19)
C2 C3 1.430(2)
C2 C9 1.496(2)
N2 C10 1.3583(19)
N2 C17 1.393(2)
C3 C4 1.402(2)
C3 C8 1.408(2)
N3 C22 1.356(2)
N3 C19 1.396(2)
C4 C5 1.369(3)
C4 H4 0.9300
C5 C6 1.390(3)
C5 H5 0.9300
C6 C7 1.372(3)
C6 H6 0.9300
C7 C8 1.391(2)
C7 H7 0.9300
C9 H9A 0.9600
C9 H9B 0.9600
C9 H9C 0.9600
C10 C11 1.436(2)
C11 C16 1.404(2)
C11 C12 1.407(2)
C12 C13 1.367(3)
C12 H12 0.9300
C13 C14 1.400(3)
C13 H13 0.9300
C14 C15 1.370(3)
C14 H14 0.9300
C15 C16 1.404(2)
C15 H15 0.9300
C16 C17 1.426(2)
C17 C18 1.376(2)
C18 C19 1.372(2)
C18 H18 0.9300
C19 C20 1.414(2)
C20 C21 1.375(2)
C20 C23 1.492(2)
C21 C22 1.394(2)
C21 H21 0.9300
C22 C24 1.486(2)
C23 H23A 0.9600
C23 H23B 0.9600
C23 H23C 0.9600
C24 H24A 0.9600
C24 H24B 0.9600
C24 H24C 0.9600
